data_4022748
loop_
_publ_author_name
'A. K. Yadav'
'S. Peruncheralathan'
'H. Ila'
'H. Junjappa'

_publ_contact_author_address
;Department of Chemistry
Indian Institute of Technology
Kanpur 208016
India
;
_publ_contact_author_email 'hila@iitk.ac.in '
_publ_contact_author_name 'Pro.  H. Ila'
_publ_section_title
;
 Domino Carbocationic Rearrangement of
 \a-[Bis(methylthio)methylene]alkyl-2-(3/2-indolyl)) Cyclopropyl
 Ketones
;
_journal_name_full 'Journal of Organic Chemistry'
_journal_page_first 1388
_journal_page_last 1394
_journal_paper_doi 10.1021/jo062302a
_journal_volume 72
_journal_year 2007
_chemical_formula_moiety 'C16 H15 N O2'
_chemical_formula_sum 'C16 H15 N O2'
_chemical_formula_weight 253.29
_chemical_melting_point 132
_chemical_name_common pentaleno[b]indole
_chemical_name_systematic
;
 5,6a-Dimethyl-6,6a,7,8,9,9a-hexahydropentaleno[2,1-b]indol-6,7-dione 
;
_space_group_IT_number 7
_symmetry_cell_setting monoclinic
_symmetry_Int_Tables_number 7
_symmetry_space_group_name_Hall 'P -2yc'
_symmetry_space_group_name_H-M 'P 1 c 1'
_atom_sites_solution_hydrogens geom
_atom_sites_solution_primary direct
_atom_sites_solution_secondary difmap
_audit_creation_method SHELXL-97
_cell_angle_alpha 90.000(5)
_cell_angle_beta 100.340(5)
_cell_angle_gamma 90.000(5)
_cell_formula_units_Z 2
_cell_length_a 5.423(5)
_cell_length_b 11.410(5)
_cell_length_c 10.664(5)
_cell_measurement_temperature 100(2)
_cell_volume 649.1(7)
_computing_data_collection XCAD4
_computing_molecular_graphics 'Diamond 2.1e, Ortep'
_computing_structure_refinement 'SHELXL-97 (Sheldrick, 1997)'
_computing_structure_solution SIR-97
_diffrn_ambient_temperature 100(2)
_diffrn_measured_fraction_theta_full 0.999
_diffrn_measured_fraction_theta_max 0.999
_diffrn_radiation_monochromator graphite
_diffrn_radiation_probe x-ray
_diffrn_radiation_type MoK\a
_diffrn_radiation_wavelength 0.71069
_diffrn_reflns_av_R_equivalents 0.0000
_diffrn_reflns_av_sigmaI/netI 0.3222
_diffrn_reflns_limit_h_max 0
_diffrn_reflns_limit_h_min -5
_diffrn_reflns_limit_k_max 12
_diffrn_reflns_limit_k_min 0
_diffrn_reflns_limit_l_max 11
_diffrn_reflns_limit_l_min -11
_diffrn_reflns_number 951
_diffrn_reflns_theta_full 22.47
_diffrn_reflns_theta_max 22.47
_diffrn_reflns_theta_min 2.64
_diffrn_source 'fine-focus sealed tube'
_exptl_absorpt_coefficient_mu 0.086
_exptl_absorpt_correction_T_max 0.993
_exptl_absorpt_correction_T_min 0.980
_exptl_absorpt_correction_type empirical
_exptl_crystal_colour colourless
_exptl_crystal_density_diffrn 1.296
_exptl_crystal_density_method 'not measured'
_exptl_crystal_description needle
_exptl_crystal_F_000 268
_exptl_crystal_size_max 0.20
_exptl_crystal_size_mid 0.10
_exptl_crystal_size_min 0.08
_refine_diff_density_max 0.183
_refine_diff_density_min -0.227
_refine_diff_density_rms 0.052
_refine_ls_abs_structure_details 'Flack H D (1983), Acta Cryst. A39, 876-881'
_refine_ls_abs_structure_Flack 0.012(5)
_refine_ls_extinction_method none
_refine_ls_goodness_of_fit_ref 1.054
_refine_ls_matrix_type full
_refine_ls_number_parameters 174
_refine_ls_number_reflns 951
_refine_ls_number_restraints 2
_refine_ls_restrained_S_all 1.052
_refine_ls_R_factor_all 0.2754
_refine_ls_R_factor_gt 0.0576
_refine_ls_shift/su_max 0.000
_refine_ls_shift/su_mean 0.000
_refine_ls_structure_factor_coef Fsqd
_refine_ls_weighting_details 'calc w=1/[\s^2^(Fo^2^)+(0.0253P)^2^+0.0000P] where P=(Fo^2^+2Fc^2^)/3'
_refine_ls_weighting_scheme calc
_refine_ls_wR_factor_gt 0.0862
_refine_ls_wR_factor_ref 0.1304
_reflns_number_gt 407
_reflns_number_total 951
_reflns_threshold_expression >2sigma(I)
_cod_data_source_file jo062302asi20061107_115832_1.cif
_cod_data_source_block 8b
_cod_depositor_comments
;
The following automatic conversions were performed:
'_exptl_absorpt_correction_type' value 'Empirical' changed to 'empirical'
according to '/home/saulius/struct/CIF-dictionaries/cif_core.dic'
dictionary named 'cif_core.dic' version 2.4.1 from 2010-06-29.

Automatic conversion script
Id: cif_fix_enum 1527 2010-12-29 10:47:43Z saulius 
;
_cod_original_sg_symbol_H-M 'P c'
_cod_database_code 4022748

loop_
_symmetry_equiv_pos_as_xyz
'x, y, z'
'x, -y, z+1/2'

loop_
_atom_site_label
_atom_site_type_symbol
_atom_site_fract_x
_atom_site_fract_y
_atom_site_fract_z
_atom_site_U_iso_or_equiv
_atom_site_adp_type
_atom_site_occupancy
_atom_site_symmetry_multiplicity
_atom_site_calc_flag
_atom_site_refinement_flags
N1 N 0.627(2) 0.3664(10) 0.4333(11) 0.048(4) Uani 1 1 d .
C14 C 0.631(3) 0.2827(11) 0.6621(14) 0.037(4) Uani 1 1 d .
O1 O 0.7953(17) 0.3337(9) 0.7376(9) 0.060(3) Uani 1 1 d .
C8 C 0.548(3) 0.3022(14) 0.5292(15) 0.046(5) Uani 1 1 d .
C13 C 0.461(3) 0.1865(12) 0.6941(14) 0.046(4) Uani 1 1 d .
O2 O 0.7660(18) 0.0516(9) 0.8024(11) 0.074(4) Uani 1 1 d .
C1 C 0.456(2) 0.3464(13) 0.3203(14) 0.041(4) Uani 1 1 d .
C5 C 0.096(2) 0.2250(13) 0.2471(14) 0.050(5) Uani 1 1 d .
H5 H -0.0209 0.1691 0.2610 0.061 Uiso 1 1 calc R
C9 C 0.254(3) 0.1638(14) 0.5789(14) 0.049(4) Uani 1 1 d .
H9 H 0.0914 0.1927 0.5942 0.058 Uiso 1 1 calc R
C7 C 0.344(2) 0.2340(12) 0.4795(13) 0.037(4) Uani 1 1 d .
C15 C 0.373(3) 0.2197(12) 0.8222(12) 0.069(5) Uani 1 1 d .
H15A H 0.5161 0.2372 0.8862 0.103 Uiso 1 1 calc R
H15B H 0.2825 0.1550 0.8499 0.103 Uiso 1 1 calc R
H15C H 0.2650 0.2870 0.8086 0.103 Uiso 1 1 calc R
C10 C 0.246(3) 0.0328(12) 0.5556(14) 0.052(4) Uani 1 1 d .
H10A H 0.1940 0.0158 0.4657 0.063 Uiso 1 1 calc R
H10B H 0.1304 -0.0049 0.6026 0.063 Uiso 1 1 calc R
C2 C 0.455(3) 0.3932(12) 0.1976(16) 0.056(5) Uani 1 1 d .
H2 H 0.5718 0.4473 0.1794 0.067 Uiso 1 1 calc R
C6 C 0.274(3) 0.2604(12) 0.3446(12) 0.048(5) Uani 1 1 d .
C12 C 0.601(3) 0.0698(15) 0.7145(15) 0.060(6) Uani 1 1 d .
C11 C 0.516(2) -0.0096(13) 0.6033(13) 0.053(5) Uani 1 1 d .
H11A H 0.5192 -0.0911 0.6296 0.064 Uiso 1 1 calc R
H11B H 0.6187 -0.0003 0.5384 0.064 Uiso 1 1 calc R
C16 C 0.822(3) 0.4534(12) 0.4499(16) 0.069(5) Uani 1 1 d .
H16A H 0.9174 0.4463 0.3828 0.104 Uiso 1 1 calc R
H16B H 0.9297 0.4420 0.5307 0.104 Uiso 1 1 calc R
H16C H 0.7480 0.5301 0.4473 0.104 Uiso 1 1 calc R
C4 C 0.086(3) 0.2717(15) 0.1254(16) 0.072(6) Uani 1 1 d .
H4 H -0.0388 0.2494 0.0579 0.086 Uiso 1 1 calc R
C3 C 0.264(4) 0.3505(19) 0.1086(15) 0.083(7) Uani 1 1 d .
H3 H 0.2547 0.3790 0.0262 0.099 Uiso 1 1 calc R

loop_
_atom_site_aniso_label
_atom_site_aniso_U_11
_atom_site_aniso_U_22
_atom_site_aniso_U_33
_atom_site_aniso_U_23
_atom_site_aniso_U_13
_atom_site_aniso_U_12
N1 0.073(11) 0.037(10) 0.035(8) -0.009(7) 0.013(8) -0.001(8)
C14 0.028(10) 0.030(10) 0.058(14) -0.004(9) 0.018(10) 0.006(9)
O1 0.051(7) 0.062(8) 0.060(7) -0.019(6) -0.006(6) -0.014(7)
C8 0.043(11) 0.039(11) 0.062(12) 0.016(9) 0.022(10) 0.012(9)
C13 0.056(12) 0.043(11) 0.041(11) 0.005(9) 0.013(9) 0.005(10)
O2 0.051(9) 0.074(9) 0.088(9) -0.017(7) -0.011(7) 0.008(7)
C1 0.037(11) 0.046(11) 0.040(11) -0.022(9) 0.010(10) 0.010(9)
C5 0.024(12) 0.067(13) 0.065(12) -0.008(11) 0.021(9) -0.003(9)
C9 0.019(9) 0.063(12) 0.063(11) 0.001(10) 0.006(8) 0.002(9)
C7 0.037(10) 0.028(10) 0.041(10) -0.004(8) -0.006(9) -0.007(9)
C15 0.098(15) 0.068(12) 0.044(8) 0.005(10) 0.026(10) 0.004(11)
C10 0.048(11) 0.054(13) 0.058(11) -0.012(9) 0.020(8) -0.010(10)
C2 0.065(13) 0.038(10) 0.072(13) 0.014(11) 0.036(11) 0.008(10)
C6 0.061(14) 0.039(11) 0.041(12) 0.011(9) -0.001(10) 0.006(10)
C12 0.054(14) 0.075(15) 0.059(13) 0.005(12) 0.030(10) -0.016(12)
C11 0.032(10) 0.049(11) 0.077(13) -0.004(10) 0.003(9) 0.005(9)
C16 0.077(14) 0.046(11) 0.092(14) -0.011(11) 0.037(10) -0.005(11)
C4 0.047(12) 0.085(16) 0.074(15) -0.005(12) -0.013(10) 0.017(11)
C3 0.095(18) 0.110(19) 0.038(12) -0.018(12) -0.003(13) 0.041(15)

loop_
_atom_type_symbol
_atom_type_description
_atom_type_scat_dispersion_real
_atom_type_scat_dispersion_imag
_atom_type_scat_source
C C 0.0033 0.0016 'International Tables Vol C Tables 4.2.6.8 and 6.1.1.4'
H H 0.0000 0.0000 'International Tables Vol C Tables 4.2.6.8 and 6.1.1.4'
N N 0.0061 0.0033 'International Tables Vol C Tables 4.2.6.8 and 6.1.1.4'
O O 0.0106 0.0060 'International Tables Vol C Tables 4.2.6.8 and 6.1.1.4'

loop_
_geom_angle_atom_site_label_1
_geom_angle_atom_site_label_2
_geom_angle_atom_site_label_3
_geom_angle
C8 N1 C1 107.6(13)
C8 N1 C16 126.3(14)
C1 N1 C16 125.3(14)
O1 C14 C8 129.5(14)
O1 C14 C13 126.4(15)
C8 C14 C13 104.0(13)
C7 C8 N1 110.4(13)
C7 C8 C14 112.5(13)
N1 C8 C14 137.0(15)
C14 C13 C12 111.0(12)
C14 C13 C9 109.3(13)
C12 C13 C9 104.0(13)
C14 C13 C15 108.3(12)
C12 C13 C15 107.9(11)
C9 C13 C15 116.3(14)
N1 C1 C2 128.9(16)
N1 C1 C6 109.0(13)
C2 C1 C6 122.1(14)
C6 C5 C4 120.4(15)
C6 C5 H5 119.8
C4 C5 H5 119.8
C7 C9 C10 114.8(12)
C7 C9 C13 101.0(12)
C10 C9 C13 107.0(12)
C7 C9 H9 111.1
C10 C9 H9 111.1
C13 C9 H9 111.1
C8 C7 C6 108.3(12)
C8 C7 C9 112.2(12)
C6 C7 C9 139.3(14)
C13 C15 H15A 109.5
C13 C15 H15B 109.5
H15A C15 H15B 109.5
C13 C15 H15C 109.5
H15A C15 H15C 109.5
H15B C15 H15C 109.5
C9 C10 C11 105.1(12)
C9 C10 H10A 110.7
C11 C10 H10A 110.7
C9 C10 H10B 110.7
C11 C10 H10B 110.7
H10A C10 H10B 108.8
C3 C2 C1 112.8(17)
C3 C2 H2 123.6
C1 C2 H2 123.6
C5 C6 C1 118.9(14)
C5 C6 C7 136.6(15)
C1 C6 C7 104.5(13)
O2 C12 C11 126.7(17)
O2 C12 C13 123.2(16)
C11 C12 C13 109.8(14)
C12 C11 C10 102.1(12)
C12 C11 H11A 111.3
C10 C11 H11A 111.3
C12 C11 H11B 111.3
C10 C11 H11B 111.3
H11A C11 H11B 109.2
N1 C16 H16A 109.5
N1 C16 H16B 109.5
H16A C16 H16B 109.5
N1 C16 H16C 109.5
H16A C16 H16C 109.5
H16B C16 H16C 109.5
C3 C4 C5 117.8(17)
C3 C4 H4 121.1
C5 C4 H4 121.1
C4 C3 C2 128.0(19)
C4 C3 H3 116.0
C2 C3 H3 116.0

loop_
_geom_bond_atom_site_label_1
_geom_bond_atom_site_label_2
_geom_bond_distance
N1 C8 1.388(17)
N1 C1 1.401(16)
N1 C16 1.436(16)
C14 O1 1.236(14)
C14 C8 1.425(18)
C14 C13 1.511(17)
C8 C7 1.376(14)
C13 C12 1.529(18)
C13 C9 1.531(18)
C13 C15 1.573(17)
O2 C12 1.192(16)
C1 C2 1.413(17)
C1 C6 1.448(17)
C5 C6 1.347(17)
C5 C4 1.395(17)
C5 H5 0.9300
C9 C7 1.482(18)
C9 C10 1.514(18)
C9 H9 0.9800
C7 C6 1.453(15)
C15 H15A 0.9600
C15 H15B 0.9600
C15 H15C 0.9600
C10 C11 1.539(16)
C10 H10A 0.9700
C10 H10B 0.9700
C2 C3 1.36(2)
C2 H2 0.9300
C12 C11 1.498(17)
C11 H11A 0.9700
C11 H11B 0.9700
C16 H16A 0.9600
C16 H16B 0.9600
C16 H16C 0.9600
C4 C3 1.35(2)
C4 H4 0.9300
C3 H3 0.9300
